data_1100117
loop_
_publ_author_name
E.Goreshnik
M.Leblanc
E.Gaudin
F.Taulelle
V.Maisonneuve

_publ_section_title
;
Structural and NMR studies of the series of related
[H_3_ N(CH_2_)_x_ NH_3_]&#x00B7;AlF_5_ (x = 6, 8, 10, 12) hybrid compounds
;
_journal_name_full 'Solid State Sciences'
_journal_page_first 1213
_journal_page_last 1219
_journal_paper_doi 10.1016/S1293-2558(02)01384-5
_journal_volume 4
_journal_year 2002
_chemical_formula_moiety
;
(C12 H30 N2 2+)n,n(Al1 F5 2-)
;
_chemical_formula_sum 'C12 H30 Al F5 N2'
_chemical_name_systematic
;
catena-(1,12-Dodecanediammonium (\m~2~-fluoro)-tetrafluoro-aluminium)
;
_space_group_IT_number 4
_symmetry_cell_setting monoclinic
_symmetry_space_group_name_Hall 'P 2yb'
_symmetry_space_group_name_H-M 'P 1 21 1'
_cell_angle_alpha 90
_cell_angle_beta 112.422(3)
_cell_angle_gamma 90
_cell_formula_units_Z 2
_cell_length_a 7.8713(3)
_cell_length_b 5.4739(4)
_cell_length_c 20.898(2)
_cell_volume 832.354
_diffrn_ambient_temperature ?
_exptl_crystal_density_diffrn 1.29
_pd_proc_ls_prof_R_factor 0.13
_pd_proc_ls_prof_wR_expected 0.025
_pd_proc_ls_prof_wR_factor 0.17
_cod_depositor_comments
;
The following fixes were made to the structure:

1. Tag _atom_site_attached_hydrogens with values N = 3, C = 2, else = 0
was added. As a result, calculated summary formula contains the correct
amount of hydrogens.

2. Two atoms were removed, as they seem to be symmetric equivalents of
Al1 and F3:

Al1A* Al 0.6756(9) 0.50000 0.0223(5) 0
F3A* F 0.500(4) -0.249(8) 0.001(1) 0

As a result, amount of Al and F in the calculated summary formula is now
correct. Moreover, symmetry reconstruction does not result in bumps
(distance between atoms = 0) any more.

3. Tag _refine_ls_R_factor_gt was replaced by more relevant tag from
powder diffraction CIF dictionary. Tags _pd_proc_ls_prof_wR_factor and
_pd_proc_ls_prof_wR_expected were added with data from original
publication.

Andrius Merkys
2015-09-15
;
_cod_original_sg_symbol_H-M 'P 21'
_cod_original_formula_sum 'C12 H30 Al1 F5 N2'
_cod_database_code 1100117

loop_
_symmetry_equiv_pos_site_id
_symmetry_equiv_pos_as_xyz
1 x,y,z
2 -x,1/2+y,-z

loop_
_atom_site_label
_atom_site_type_symbol
_atom_site_fract_x
_atom_site_fract_y
_atom_site_fract_z
_atom_site_attached_hydrogens
Al1 Al 0.3244(9) 0.00000 -0.0223(5) 0
F1 F 0.340(1) -0.002(5) 0.0647(4) 0
F2 F 0.340(1) 0.003(5) -0.1057(5) 0
F3 F 0.500(4) 0.251(8) -0.001(1) 0
F4 F 0.150(2) 0.236(2) -0.0492(6) 0
F5 F 0.155(2) -0.225(2) -0.0377(6) 0
N1 N 0.199(2) 0.556(5) 0.0751(6) 3
N2 N 0.282(2) 0.450(4) 0.8649(7) 3
C1 C 0.276(2) 0.452(5) 0.1494(9) 2
C2 C 0.191(2) 0.552(6) 0.1994(9) 2
C3 C 0.283(2) 0.451(5) 0.2732(9) 2
C4 C 0.216(2) 0.556(6) 0.3256(8) 2
C5 C 0.306(2) 0.451(5) 0.3961(7) 2
C6 C 0.216(2) 0.538(8) 0.4439(8) 2
C7 C 0.295(2) 0.446(7) 0.516(1) 2
C8 C 0.194(2) 0.530(9) 0.5593(8) 2
C9 C 0.290(2) 0.448(5) 0.6325(8) 2
C10 C 0.194(2) 0.549(7) 0.6752(8) 2
C11 C 0.294(2) 0.452(5) 0.7461(9) 2
C12 C 0.202(2) 0.545(7) 0.7935(9) 2

loop_
_atom_type_symbol
_atom_type_radius_bond
C 0.68
Al 1.35
F 0.64
N 0.68
